data_7061161
loop_
_publ_author_name
'Guo, Liping'
'Guo, Changjia'
'Peng, Shuqi'
'Song, Renyuan'

_publ_section_title
;
 Synthesis, structure, and coordination chemistry of a neutral
 pyrrolyl-functionalized amidinate ligand
;
_journal_issue 5
_journal_name_full 'New Journal of Chemistry'
_journal_page_first 2465
_journal_page_last 2471
_journal_paper_doi 10.1039/D1NJ05548H
_journal_volume 46
_journal_year 2022
_chemical_formula_moiety 'C39 H56 N3 Si2 Y, 0.5(C6 H14)'
_chemical_formula_sum 'C42 H63 N3 Si2 Y'
_chemical_formula_weight 755.04
_space_group_crystal_system monoclinic
_space_group_IT_number 15
_space_group_name_Hall '-C 2yc'
_space_group_name_H-M_alt 'C 1 2/c 1'
_atom_sites_solution_hydrogens mixed
_audit_creation_date 2021-12-11
_audit_creation_method
;
Olex2 1.5
(compiled 2021.12.09 svn.r5202d8cf for OlexSys, GUI svn.r6439)
;
_audit_update_record
;
2021-12-15 deposited with the CCDC.	2021-12-20 downloaded from the CCDC.
;
_cell_angle_alpha 90
_cell_angle_beta 91.546(4)
_cell_angle_gamma 90
_cell_formula_units_Z 8
_cell_length_a 13.872(2)
_cell_length_b 17.623(2)
_cell_length_c 36.834(6)
_cell_measurement_reflns_used 9050
_cell_measurement_temperature 296.15
_cell_measurement_theta_max 24.099
_cell_measurement_theta_min 2.473
_cell_volume 9001(2)
_computing_cell_refinement 'SAINT V8.38A (Bruker, 2018)'
_computing_data_collection 'Bruker D8 Venture diffractrometer'
_computing_data_reduction 'SAINT V8.38A (Bruker, 2018)'
_computing_molecular_graphics 'Olex2 1.5 (Dolomanov et al., 2009)'
_computing_publication_material 'Olex2 1.5 (Dolomanov et al., 2009)'
_computing_structure_refinement 'SHELXL 2018/3 (Sheldrick, 2015)'
_computing_structure_solution 'SHELXT 2014/5 (Sheldrick, 2014)'
_diffrn_ambient_temperature 296.15
_diffrn_measured_fraction_theta_full 0.996
_diffrn_measured_fraction_theta_max 0.988
_diffrn_measurement_device_type 'Bruker APEX-II CCD'
_diffrn_measurement_method 'phi and omega scans'
_diffrn_radiation_type MoK\a
_diffrn_radiation_wavelength 0.71073
_diffrn_reflns_av_R_equivalents 0.1292
_diffrn_reflns_av_unetI/netI 0.0709
_diffrn_reflns_Laue_measured_fraction_full 0.996
_diffrn_reflns_Laue_measured_fraction_max 0.988
_diffrn_reflns_limit_h_max 18
_diffrn_reflns_limit_h_min -18
_diffrn_reflns_limit_k_max 23
_diffrn_reflns_limit_k_min -23
_diffrn_reflns_limit_l_max 48
_diffrn_reflns_limit_l_min -48
_diffrn_reflns_number 145200
_diffrn_reflns_point_group_measured_fraction_full 0.996
_diffrn_reflns_point_group_measured_fraction_max 0.988
_diffrn_reflns_theta_full 25.242
_diffrn_reflns_theta_max 28.221
_diffrn_reflns_theta_min 2.151
_diffrn_source_current 1.0
_diffrn_source_power 0.05
_diffrn_source_voltage 50.0
_exptl_absorpt_coefficient_mu 1.378
_exptl_absorpt_correction_T_max 0.7456
_exptl_absorpt_correction_T_min 0.5203
_exptl_absorpt_correction_type multi-scan
_exptl_absorpt_process_details
;
SADABS-2016/2 (Bruker,2016/2) was used for absorption correction.
wR2(int) was 0.1366 before and 0.0882 after correction.
The Ratio of minimum to maximum transmission is 0.6978.
The \l/2 correction factor is Not present.
;
_exptl_crystal_colour 'clear light colourless'
_exptl_crystal_colour_lustre clear
_exptl_crystal_colour_modifier light
_exptl_crystal_colour_primary colourless
_exptl_crystal_density_diffrn 1.114
_exptl_crystal_description block
_exptl_crystal_F_000 3224
_exptl_crystal_size_max 0.4
_exptl_crystal_size_mid 0.3
_exptl_crystal_size_min 0.2
_refine_diff_density_max 0.869
_refine_diff_density_min -0.601
_refine_diff_density_rms 0.078
_refine_ls_extinction_coef 0.00064(14)
_refine_ls_extinction_expression Fc^*^=kFc[1+0.001xFc^2^\l^3^/sin(2\q)]^-1/4^
_refine_ls_extinction_method 'SHELXL-2018/3 (Sheldrick 2018)'
_refine_ls_goodness_of_fit_ref 1.061
_refine_ls_hydrogen_treatment constr
_refine_ls_matrix_type full
_refine_ls_number_parameters 425
_refine_ls_number_reflns 10965
_refine_ls_number_restraints 64
_refine_ls_restrained_S_all 1.058
_refine_ls_R_factor_all 0.1717
_refine_ls_R_factor_gt 0.0992
_refine_ls_shift/su_max 0.000
_refine_ls_shift/su_mean 0.000
_refine_ls_structure_factor_coef Fsqd
_refine_ls_weighting_details 'w=1/[\s^2^(Fo^2^)+(0.0580P)^2^+91.5060P] where P=(Fo^2^+2Fc^2^)/3'
_refine_ls_weighting_scheme calc
_refine_ls_wR_factor_gt 0.2444
_refine_ls_wR_factor_ref 0.2766
_reflns_Friedel_coverage 0.000
_reflns_number_gt 5856
_reflns_number_total 10965
_reflns_threshold_expression 'I > 2\s(I)'
_cod_data_source_file d1nj05548h2.cif
_cod_data_source_block complex6
_cod_depositor_comments 'Adding full bibliography for 7061153--7061161.cif.'
_cod_database_code 7061161
_shelx_shelxl_version_number 2018/3
_shelx_space_group_comment
;
The symmetry employed for this shelxl refinement is uniquely defined
by the following loop, which should always be used as a source of
symmetry information in preference to the above space-group names.
They are only intended as comments.
;
_shelx_estimated_absorpt_t_max 0.770
_shelx_estimated_absorpt_t_min 0.609
_olex2_refinement_description
;
1. Fixed Uiso
 At 1.2 times of:
  All C(H) groups, All C(H,H) groups
 At 1.5 times of:
  All C(H,H,H) groups
2. Restrained distances
 C31-C29 = C30-C29 = C26-C21
 1.54 with sigma of 0.01
 C1A-C1B = C1B-C1C = C1C-C1D = C1D-C1E = C1E-C1F
 1.52 with sigma of 0.02
 C1A-C1C = C1D-C1F
 2.53 with sigma of 0.04
 C1B-C1D = C1C-C1E
 2.54 with sigma of 0.04
 C1A-C1B \\sim C1B-C1C \\sim C1C-C1D \\sim C1D-C1E \\sim C1E-C1F
 with sigma of 0.02
 C1A-C1C \\sim C1C-C1E \\sim C1B-C1D \\sim C1D-C1F
 with sigma of 0.04
3. Uiso/Uaniso restraints and constraints
Uanis(C1A) \\sim Ueq, Uanis(C1B) \\sim Ueq, Uanis(C1C) \\sim Ueq, Uanis(C1E)
\\sim Ueq, Uanis(C1D) \\sim Ueq, Uanis(C1F) \\sim Ueq: with sigma of 0.004 and
sigma for terminal atoms of 0.008
4. Others
 Fixed Sof: C1A(0.5) H1AA(0.5) H1AB(0.5) H1AC(0.5) C1B(0.5) H1BA(0.5)
 H1BB(0.5) C1C(0.5) H1CA(0.5) H1CB(0.5) C1D(0.5) H1DA(0.5) H1DB(0.5) C1E(0.5)
 H1EA(0.5) H1EB(0.5) C1F(0.5) H1FA(0.5) H1FB(0.5) H1FC(0.5)
5.a Riding coordinates:
 C1A(H1AA,H1AB,H1AC), C1F(H1FA,H1FB,H1FC)
5.b Ternary CH refined with riding coordinates:
 C2(H2), C3(H3), C26(H26), C29(H29)
5.c Secondary CH2 refined with riding coordinates:
 C32(H32A,H32B), C36(H36A,H36B), C1B(H1BA,H1BB), C1C(H1CA,H1CB), C1D(H1DA,
 H1DB), C1E(H1EA,H1EB)
5.d Me refined with riding coordinates:
 C5(H5A,H5B,H5C), C6(H6A,H6B,H6C), C27(H27A,H27B,H27C), C28(H28A,H28B,H28C),
 C30(H30A,H30B,H30C), C31(H31A,H31B,H31C), C33(H33A,H33B,H33C), C34(H34A,H34B,
 H34C), C35(H35A,H35B,H35C), C37(H37A,H37B,H37C), C38(H38A,H38B,H38C), C39(H39A,
 H39B,H39C)
5.e Aromatic/amide H refined with riding coordinates:
 C11(H11), C10(H10), C9(H9), C8(H8), C16(H16), C15(H15), C19(H19), C18(H18),
 C17(H17), C22(H22), C24(H24), C23(H23)
5.f Fitted hexagon refined as free rotating group:
 C11(C10,C9,C8,C7,C12), C16(C15,C14,C19,C18,C17), C22(C21,C20,C25,C24,C23)
;
_olex2_submission_special_instructions 'No special instructions were received'

loop_
_space_group_symop_operation_xyz
'x, y, z'
'-x, y, -z+1/2'
'x+1/2, y+1/2, z'
'-x+1/2, y+1/2, -z+1/2'
'-x, -y, -z'
'x, -y, z-1/2'
'-x+1/2, -y+1/2, -z'
'x+1/2, -y+1/2, z-1/2'

loop_
_atom_site_label
_atom_site_type_symbol
_atom_site_fract_x
_atom_site_fract_y
_atom_site_fract_z
_atom_site_U_iso_or_equiv
_atom_site_adp_type
_atom_site_occupancy
_atom_site_site_symmetry_order
_atom_site_calc_flag
_atom_site_refinement_flags_posn
_atom_site_refinement_flags_adp
_atom_site_refinement_flags_occupancy
_atom_site_disorder_assembly
_atom_site_disorder_group
Y1 Y 0.45121(5) 0.27147(4) 0.13459(2) 0.0633(3) Uani 1 1 d . . . . .
Si1 Si 0.61682(19) 0.14067(15) 0.18698(7) 0.0788(7) Uani 1 1 d . . . . .
Si2 Si 0.41869(18) 0.17403(15) 0.04191(7) 0.0760(7) Uani 1 1 d . . . . .
N1 N 0.2436(4) 0.3220(4) 0.14636(19) 0.0725(18) Uani 1 1 d . . . . .
N2 N 0.3819(4) 0.3828(3) 0.10791(16) 0.0601(15) Uani 1 1 d . . . . .
N3 N 0.5413(4) 0.3791(3) 0.11374(16) 0.0548(14) Uani 1 1 d . . . . .
C1 C 0.2446(6) 0.2451(6) 0.1423(3) 0.086(3) Uani 1 1 d . . . . .
C2 C 0.2942(7) 0.2140(7) 0.1716(3) 0.099(3) Uani 1 1 d . . . . .
H2 H 0.287901 0.161423 0.179853 0.119 Uiso 1 1 calc R U . . .
C3 C 0.3240(6) 0.2768(7) 0.1942(3) 0.090(3) Uani 1 1 d . . . . .
H3 H 0.344219 0.272669 0.219791 0.108 Uiso 1 1 calc R U . . .
C4 C 0.2909(6) 0.3401(5) 0.1782(2) 0.074(2) Uani 1 1 d . . . . .
C5 C 0.1917(7) 0.2061(5) 0.1106(3) 0.104(3) Uani 1 1 d . . . . .
H5A H 0.200736 0.152215 0.112327 0.156 Uiso 1 1 calc R U . . .
H5B H 0.124153 0.217648 0.111257 0.156 Uiso 1 1 calc R U . . .
H5C H 0.216983 0.223982 0.088100 0.156 Uiso 1 1 calc R U . . .
C6 C 0.3003(7) 0.4216(5) 0.1905(2) 0.088(3) Uani 1 1 d . . . . .
H6A H 0.268631 0.454147 0.173057 0.132 Uiso 1 1 calc R U . . .
H6B H 0.270967 0.427414 0.213665 0.132 Uiso 1 1 calc R U . . .
H6C H 0.367317 0.434912 0.192672 0.132 Uiso 1 1 calc R U . . .
C11 C 0.2620(3) 0.4565(3) 0.06990(13) 0.074(2) Uani 1 1 d G . . . .
H11 H 0.309598 0.477308 0.055652 0.089 Uiso 1 1 calc R U . . .
C10 C 0.1658(4) 0.4751(3) 0.06328(15) 0.091(3) Uani 1 1 d G . . . .
H10 H 0.148997 0.508489 0.044588 0.110 Uiso 1 1 calc R U . . .
C9 C 0.0947(3) 0.4440(4) 0.08458(17) 0.106(4) Uani 1 1 d G . . . .
H9 H 0.030312 0.456478 0.080145 0.127 Uiso 1 1 calc R U . . .
C8 C 0.1198(3) 0.3941(4) 0.11251(16) 0.095(3) Uani 1 1 d G . . . .
H8 H 0.072227 0.373286 0.126764 0.114 Uiso 1 1 calc R U . . .
C7 C 0.2160(3) 0.3755(3) 0.11914(13) 0.068(2) Uani 1 1 d G . . . .
C12 C 0.2871(2) 0.4066(3) 0.09784(14) 0.0606(18) Uani 1 1 d G . . . .
C13 C 0.4649(5) 0.4193(4) 0.10311(18) 0.0536(16) Uani 1 1 d . . . . .
C16 C 0.4304(4) 0.6305(3) 0.09106(18) 0.093(3) Uani 1 1 d G . . . .
H16 H 0.400000 0.670600 0.102468 0.112 Uiso 1 1 calc R U . . .
C15 C 0.4259(4) 0.5578(3) 0.10564(13) 0.076(2) Uani 1 1 d G . . . .
H15 H 0.392452 0.549395 0.126810 0.091 Uiso 1 1 calc R U . . .
C14 C 0.4714(3) 0.4978(2) 0.08860(13) 0.0600(18) Uani 1 1 d G . . . .
C19 C 0.5214(4) 0.5105(3) 0.05696(13) 0.075(2) Uani 1 1 d G . . . .
H19 H 0.551858 0.470309 0.045555 0.090 Uiso 1 1 calc R U . . .
C18 C 0.5259(4) 0.5831(4) 0.04238(14) 0.093(3) Uani 1 1 d G . . . .
H18 H 0.559407 0.591513 0.021213 0.112 Uiso 1 1 calc R U . . .
C17 C 0.4805(4) 0.6431(3) 0.05943(18) 0.100(3) Uani 1 1 d G . . . .
H17 H 0.483479 0.691659 0.049669 0.120 Uiso 1 1 calc R U . . .
C22 C 0.7963(3) 0.4224(4) 0.09470(15) 0.086(3) Uani 1 1 d G . . . .
H22 H 0.841649 0.410399 0.077458 0.103 Uiso 1 1 calc R U . . .
C21 C 0.7028(3) 0.3945(3) 0.09105(12) 0.070(2) Uani 1 1 d DG . . . .
C20 C 0.6351(2) 0.4123(3) 0.11682(13) 0.0574(17) Uani 1 1 d G . . . .
C25 C 0.6608(3) 0.4581(3) 0.14625(12) 0.068(2) Uani 1 1 d G . . . .
C24 C 0.7543(4) 0.4860(3) 0.14991(14) 0.090(3) Uani 1 1 d G . . . .
H24 H 0.771500 0.516623 0.169596 0.108 Uiso 1 1 calc R U . . .
C23 C 0.8220(3) 0.4681(4) 0.12413(17) 0.100(3) Uani 1 1 d G . . . .
H23 H 0.884592 0.486789 0.126578 0.120 Uiso 1 1 calc R U . . .
C26 C 0.6820(6) 0.3410(5) 0.0594(2) 0.083(2) Uani 1 1 d D . . . .
H26 H 0.611987 0.333706 0.057901 0.099 Uiso 1 1 calc R U . . .
C27 C 0.7122(7) 0.3737(8) 0.0225(3) 0.124(4) Uani 1 1 d . . . . .
H27A H 0.682982 0.422614 0.018886 0.186 Uiso 1 1 calc R U . . .
H27B H 0.781104 0.378730 0.022330 0.186 Uiso 1 1 calc R U . . .
H27C H 0.691293 0.340148 0.003322 0.186 Uiso 1 1 calc R U . . .
C28 C 0.7268(9) 0.2634(6) 0.0662(4) 0.126(4) Uani 1 1 d . . . . .
H28A H 0.712553 0.230897 0.045865 0.188 Uiso 1 1 calc R U . . .
H28B H 0.795384 0.268622 0.069360 0.188 Uiso 1 1 calc R U . . .
H28C H 0.700672 0.241732 0.087750 0.188 Uiso 1 1 calc R U . . .
C29 C 0.5905(6) 0.4761(5) 0.1763(2) 0.080(2) Uani 1 1 d D . . . .
H29 H 0.527019 0.456217 0.168766 0.096 Uiso 1 1 calc R U . . .
C30 C 0.5803(8) 0.5625(5) 0.1824(3) 0.107(3) Uani 1 1 d D . . . .
H30A H 0.562103 0.586634 0.159839 0.160 Uiso 1 1 calc R U . . .
H30B H 0.531696 0.571763 0.199900 0.160 Uiso 1 1 calc R U . . .
H30C H 0.640774 0.582799 0.191149 0.160 Uiso 1 1 calc R U . . .
C31 C 0.6193(9) 0.4396(6) 0.2124(2) 0.117(4) Uani 1 1 d D . . . .
H31A H 0.572928 0.452564 0.230241 0.175 Uiso 1 1 calc R U . . .
H31B H 0.621287 0.385441 0.209552 0.175 Uiso 1 1 calc R U . . .
H31C H 0.681786 0.457649 0.220123 0.175 Uiso 1 1 calc R U . . .
C32 C 0.5706(7) 0.2370(5) 0.1805(2) 0.083(2) Uani 1 1 d . . . . .
H32A H 0.626269 0.268984 0.176523 0.100 Uiso 1 1 calc R U . . .
H32B H 0.544879 0.252421 0.203590 0.100 Uiso 1 1 calc R U . . .
C33 C 0.6964(9) 0.1145(7) 0.1491(3) 0.127(4) Uani 1 1 d . . . . .
H33A H 0.720168 0.063857 0.152753 0.191 Uiso 1 1 calc R U . . .
H33B H 0.660290 0.116949 0.126493 0.191 Uiso 1 1 calc R U . . .
H33C H 0.749630 0.149194 0.148428 0.191 Uiso 1 1 calc R U . . .
C34 C 0.6877(9) 0.1241(7) 0.2302(3) 0.132(4) Uani 1 1 d . . . . .
H34A H 0.708855 0.072271 0.231212 0.198 Uiso 1 1 calc R U . . .
H34B H 0.742812 0.157114 0.231088 0.198 Uiso 1 1 calc R U . . .
H34C H 0.647881 0.134497 0.250546 0.198 Uiso 1 1 calc R U . . .
C35 C 0.5161(10) 0.0683(6) 0.1871(3) 0.134(5) Uani 1 1 d . . . . .
H35A H 0.542932 0.018509 0.190532 0.201 Uiso 1 1 calc R U . . .
H35B H 0.473471 0.079471 0.206464 0.201 Uiso 1 1 calc R U . . .
H35C H 0.480919 0.070181 0.164305 0.201 Uiso 1 1 calc R U . . .
C36 C 0.4577(7) 0.1765(5) 0.0899(2) 0.084(2) Uani 1 1 d . . . . .
H36A H 0.525337 0.162531 0.089637 0.100 Uiso 1 1 calc R U . . .
H36B H 0.425163 0.133595 0.100609 0.100 Uiso 1 1 calc R U . . .
C37 C 0.3182(8) 0.1080(6) 0.0335(3) 0.113(4) Uani 1 1 d . . . . .
H37A H 0.300235 0.108542 0.008114 0.169 Uiso 1 1 calc R U . . .
H37B H 0.337641 0.057633 0.040429 0.169 Uiso 1 1 calc R U . . .
H37C H 0.264032 0.123166 0.047454 0.169 Uiso 1 1 calc R U . . .
C38 C 0.3778(8) 0.2688(6) 0.0264(3) 0.100(3) Uani 1 1 d . . . . .
H38A H 0.357767 0.266230 0.001239 0.150 Uiso 1 1 calc R U . . .
H38B H 0.324602 0.285052 0.040581 0.150 Uiso 1 1 calc R U . . .
H38C H 0.429847 0.304452 0.029186 0.150 Uiso 1 1 calc R U . . .
C39 C 0.5169(8) 0.1446(9) 0.0100(3) 0.150(6) Uani 1 1 d . . . . .
H39A H 0.491708 0.144497 -0.014478 0.226 Uiso 1 1 calc R U . . .
H39B H 0.569662 0.179738 0.012118 0.226 Uiso 1 1 calc R U . . .
H39C H 0.539206 0.094602 0.016366 0.226 Uiso 1 1 calc R U . . .
C1A C 1.114(4) 0.303(4) 0.3097(16) 0.31(3) Uani 0.5 1 d D U P A -1
H1AA H 1.182709 0.307440 0.311399 0.461 Uiso 0.5 1 d R U P A -1
H1AB H 1.095979 0.251810 0.304489 0.461 Uiso 0.5 1 d R U P A -1
H1AC H 1.086859 0.318430 0.332379 0.461 Uiso 0.5 1 d R U P A -1
C1B C 1.086(4) 0.348(3) 0.2761(13) 0.34(3) Uani 0.5 1 d D U P A -1
H1BA H 1.119864 0.328151 0.255507 0.414 Uiso 0.5 1 calc R U P A -1
H1BB H 1.105230 0.400738 0.279431 0.414 Uiso 0.5 1 calc R U P A -1
C1C C 0.978(4) 0.345(3) 0.2683(11) 0.37(4) Uani 0.5 1 d D U P A -1
H1CA H 0.957089 0.391361 0.256781 0.446 Uiso 0.5 1 calc R U P A -1
H1CB H 0.944895 0.339448 0.290971 0.446 Uiso 0.5 1 calc R U P A -1
C1D C 0.952(3) 0.278(3) 0.2437(11) 0.35(3) Uani 0.5 1 d D U P A -1
H1DA H 0.882774 0.275377 0.240402 0.415 Uiso 0.5 1 calc R U P A -1
H1DB H 0.974240 0.231303 0.255025 0.415 Uiso 0.5 1 calc R U P A -1
C1E C 0.998(3) 0.287(3) 0.2071(13) 0.33(3) Uani 0.5 1 d D U P A -1
H1EA H 1.014620 0.340092 0.203371 0.400 Uiso 0.5 1 calc R U P A -1
H1EB H 1.057712 0.257979 0.206854 0.400 Uiso 0.5 1 calc R U P A -1
C1F C 0.932(4) 0.261(4) 0.1767(12) 0.34(4) Uani 0.5 1 d D U P A -1
H1FA H 0.881422 0.226854 0.184092 0.503 Uiso 0.5 1 d R U P A -1
H1FB H 0.964492 0.238834 0.156642 0.503 Uiso 0.5 1 d R U P A -1
H1FC H 0.903852 0.308394 0.169542 0.503 Uiso 0.5 1 d R U P A -1

loop_
_atom_site_aniso_label
_atom_site_aniso_U_11
_atom_site_aniso_U_22
_atom_site_aniso_U_33
_atom_site_aniso_U_23
_atom_site_aniso_U_13
_atom_site_aniso_U_12
Y1 0.0551(4) 0.0592(4) 0.0755(5) 0.0060(4) 0.0022(3) -0.0032(4)
Si1 0.0870(17) 0.0719(15) 0.0770(15) -0.0012(12) -0.0047(12) 0.0106(13)
Si2 0.0728(15) 0.0765(16) 0.0784(15) 0.0004(12) -0.0036(11) 0.0053(12)
N1 0.051(4) 0.083(5) 0.084(5) 0.011(4) 0.012(3) -0.006(3)
N2 0.038(3) 0.065(4) 0.078(4) 0.007(3) 0.005(3) 0.002(3)
N3 0.035(3) 0.052(3) 0.077(4) 0.004(3) 0.005(2) 0.000(2)
C1 0.059(5) 0.097(7) 0.104(7) 0.002(6) 0.016(5) -0.029(5)
C2 0.074(6) 0.114(9) 0.110(8) 0.027(7) 0.022(5) -0.025(6)
C3 0.075(6) 0.113(8) 0.082(6) 0.005(6) 0.019(5) -0.001(6)
C4 0.069(5) 0.080(6) 0.074(5) 0.015(5) 0.010(4) -0.008(4)
C5 0.076(6) 0.078(7) 0.159(10) -0.020(6) 0.014(6) -0.011(5)
C6 0.086(6) 0.084(7) 0.095(6) -0.010(5) 0.002(5) 0.012(5)
C11 0.050(4) 0.092(6) 0.081(5) 0.004(5) -0.003(4) 0.009(4)
C10 0.063(5) 0.114(8) 0.097(7) 0.004(6) -0.013(5) 0.020(5)
C9 0.039(4) 0.170(11) 0.109(7) 0.001(7) -0.008(5) 0.016(5)
C8 0.044(4) 0.139(9) 0.103(7) -0.003(6) 0.011(4) 0.006(5)
C7 0.048(4) 0.082(6) 0.075(5) -0.002(4) 0.002(3) -0.005(4)
C12 0.039(3) 0.065(5) 0.078(5) -0.001(4) -0.001(3) 0.008(3)
C13 0.049(4) 0.050(4) 0.062(4) 0.002(3) 0.007(3) 0.001(3)
C16 0.081(6) 0.066(6) 0.133(8) 0.007(6) -0.006(6) 0.016(5)
C15 0.074(5) 0.058(5) 0.095(6) 0.006(4) 0.006(4) 0.014(4)
C14 0.048(4) 0.057(4) 0.075(5) 0.011(4) 0.002(3) 0.003(3)
C19 0.059(5) 0.079(6) 0.088(6) 0.020(5) 0.015(4) 0.010(4)
C18 0.064(5) 0.099(7) 0.117(8) 0.038(6) 0.011(5) 0.005(5)
C17 0.086(7) 0.074(6) 0.139(9) 0.040(6) -0.020(6) 0.000(5)
C22 0.047(4) 0.103(7) 0.108(7) -0.003(6) 0.017(4) -0.003(4)
C21 0.042(4) 0.086(6) 0.083(5) 0.007(4) 0.007(3) 0.001(4)
C20 0.041(3) 0.060(4) 0.071(4) 0.013(4) 0.003(3) -0.001(3)
C25 0.058(4) 0.066(5) 0.079(5) 0.007(4) 0.001(4) -0.003(4)
C24 0.060(5) 0.100(7) 0.111(7) -0.008(6) -0.002(5) -0.021(5)
C23 0.049(5) 0.116(8) 0.134(9) -0.005(7) 0.004(5) -0.021(5)
C26 0.054(4) 0.083(6) 0.111(7) -0.012(5) 0.013(4) 0.009(4)
C27 0.081(7) 0.202(14) 0.091(7) -0.012(8) 0.019(5) 0.018(8)
C28 0.122(9) 0.092(8) 0.162(11) -0.021(8) 0.008(8) 0.015(7)
C29 0.074(5) 0.087(6) 0.079(6) -0.009(5) 0.006(4) -0.016(5)
C30 0.096(7) 0.087(7) 0.138(9) -0.020(6) 0.019(6) -0.001(6)
C31 0.169(11) 0.092(8) 0.091(7) -0.010(6) 0.023(7) -0.035(8)
C32 0.088(6) 0.078(6) 0.083(6) -0.002(5) -0.007(5) 0.007(5)
C33 0.141(10) 0.116(10) 0.127(9) 0.009(7) 0.033(8) 0.051(8)
C34 0.154(11) 0.123(10) 0.116(9) 0.003(7) -0.039(8) 0.029(9)
C35 0.162(12) 0.089(8) 0.149(11) 0.015(7) -0.024(9) -0.043(8)
C36 0.095(6) 0.074(6) 0.082(6) 0.000(5) -0.004(5) 0.003(5)
C37 0.141(10) 0.094(8) 0.102(7) -0.007(6) -0.012(7) -0.042(7)
C38 0.110(8) 0.094(7) 0.097(7) 0.010(6) -0.007(6) -0.015(6)
C39 0.092(8) 0.246(18) 0.114(9) -0.025(10) 0.009(7) 0.041(10)
C1A 0.31(3) 0.31(3) 0.31(3) 0.000(8) 0.008(8) -0.001(8)
C1B 0.34(3) 0.34(3) 0.35(3) 0.000(4) 0.009(4) 0.000(4)
C1C 0.37(4) 0.37(4) 0.37(4) 0.000(4) 0.010(4) 0.000(4)
C1D 0.35(3) 0.35(3) 0.35(3) 0.000(4) 0.010(4) 0.000(4)
C1E 0.33(3) 0.33(3) 0.33(3) 0.000(4) 0.009(4) 0.000(4)
C1F 0.34(4) 0.34(4) 0.34(4) 0.000(8) 0.010(8) -0.001(8)

loop_
_atom_type_symbol
_atom_type_description
_atom_type_scat_dispersion_real
_atom_type_scat_dispersion_imag
_atom_type_scat_source
C C 0.0033 0.0016 'International Tables Vol C Tables 4.2.6.8 and 6.1.1.4'
H H 0.0000 0.0000 'International Tables Vol C Tables 4.2.6.8 and 6.1.1.4'
N N 0.0061 0.0033 'International Tables Vol C Tables 4.2.6.8 and 6.1.1.4'
Si Si 0.0817 0.0704 'International Tables Vol C Tables 4.2.6.8 and 6.1.1.4'
Y Y -2.7962 3.5667 'International Tables Vol C Tables 4.2.6.8 and 6.1.1.4'

loop_
_geom_angle_atom_site_label_1
_geom_angle_atom_site_label_2
_geom_angle_atom_site_label_3
_geom_angle
_geom_angle_site_symmetry_1
_geom_angle_site_symmetry_3
_geom_angle_publ_flag
N2 Y1 N3 55.11(18) . . ?
N2 Y1 C1 77.6(3) . . ?
N2 Y1 C2 100.9(3) . . ?
N2 Y1 C3 92.2(3) . . ?
N2 Y1 C4 66.2(2) . . ?
N2 Y1 C32 139.2(3) . . ?
N3 Y1 C1 132.4(2) . . ?
N3 Y1 C2 149.3(3) . . ?
N3 Y1 C3 123.8(3) . . ?
N3 Y1 C4 104.5(2) . . ?
N3 Y1 C32 94.0(3) . . ?
C1 Y1 C4 43.7(3) . . ?
C2 Y1 C1 27.7(3) . . ?
C2 Y1 C3 29.5(3) . . ?
C2 Y1 C4 45.0(3) . . ?
C3 Y1 C1 45.8(3) . . ?
C3 Y1 C4 26.0(2) . . ?
C32 Y1 C1 123.2(3) . . ?
C32 Y1 C2 95.5(3) . . ?
C32 Y1 C3 84.1(3) . . ?
C32 Y1 C4 103.2(3) . . ?
C36 Y1 N2 108.7(3) . . ?
C36 Y1 N3 107.9(3) . . ?
C36 Y1 C1 90.6(3) . . ?
C36 Y1 C2 97.4(3) . . ?
C36 Y1 C3 126.7(3) . . ?
C36 Y1 C4 134.3(3) . . ?
C36 Y1 C32 105.8(3) . . ?
C32 Si1 C33 110.2(5) . . ?
C32 Si1 C34 115.5(5) . . ?
C32 Si1 C35 111.7(5) . . ?
C33 Si1 C34 106.9(6) . . ?
C33 Si1 C35 106.7(6) . . ?
C34 Si1 C35 105.3(6) . . ?
C36 Si2 C37 112.4(5) . . ?
C36 Si2 C38 110.9(4) . . ?
C36 Si2 C39 113.9(5) . . ?
C37 Si2 C38 107.2(5) . . ?
C37 Si2 C39 106.1(6) . . ?
C38 Si2 C39 106.0(6) . . ?
C1 N1 C4 108.6(8) . . ?
C1 N1 C7 125.9(8) . . ?
C4 N1 C7 124.4(7) . . ?
C12 N2 Y1 135.4(4) . . ?
C13 N2 Y1 96.4(4) . . ?
C13 N2 C12 128.2(6) . . ?
C13 N3 Y1 95.6(4) . . ?
C13 N3 C20 121.5(5) . . ?
C20 N3 Y1 141.0(4) . . ?
N1 C1 Y1 82.3(4) . . ?
N1 C1 C2 108.5(9) . . ?
N1 C1 C5 121.6(9) . . ?
C2 C1 Y1 70.7(5) . . ?
C2 C1 C5 129.8(10) . . ?
C5 C1 Y1 116.7(6) . . ?
Y1 C2 H2 125.0 . . ?
C1 C2 Y1 81.6(5) . . ?
C1 C2 H2 125.0 . . ?
C1 C2 C3 106.0(10) . . ?
C3 C2 Y1 77.7(5) . . ?
C3 C2 H2 125.0 . . ?
Y1 C3 H3 124.8 . . ?
C2 C3 Y1 72.7(5) . . ?
C2 C3 H3 124.8 . . ?
C4 C3 Y1 84.3(5) . . ?
C4 C3 C2 107.3(9) . . ?
C4 C3 H3 124.8 . . ?
N1 C4 Y1 78.1(5) . . ?
N1 C4 C6 121.0(8) . . ?
C3 C4 Y1 69.6(5) . . ?
C3 C4 N1 109.5(9) . . ?
C3 C4 C6 129.5(9) . . ?
C6 C4 Y1 118.7(5) . . ?
C1 C5 H5A 109.5 . . ?
C1 C5 H5B 109.5 . . ?
C1 C5 H5C 109.5 . . ?
H5A C5 H5B 109.5 . . ?
H5A C5 H5C 109.5 . . ?
H5B C5 H5C 109.5 . . ?
C4 C6 H6A 109.5 . . ?
C4 C6 H6B 109.5 . . ?
C4 C6 H6C 109.5 . . ?
H6A C6 H6B 109.5 . . ?
H6A C6 H6C 109.5 . . ?
H6B C6 H6C 109.5 . . ?
C10 C11 H11 120.0 . . ?
C10 C11 C12 120.0 . . ?
C12 C11 H11 120.0 . . ?
C11 C10 H10 120.0 . . ?
C11 C10 C9 120.0 . . ?
C9 C10 H10 120.0 . . ?
C10 C9 H9 120.0 . . ?
C8 C9 C10 120.0 . . ?
C8 C9 H9 120.0 . . ?
C9 C8 H8 120.0 . . ?
C9 C8 C7 120.0 . . ?
C7 C8 H8 120.0 . . ?
C8 C7 N1 121.3(4) . . ?
C12 C7 N1 118.6(4) . . ?
C12 C7 C8 120.0 . . ?
C11 C12 N2 126.3(4) . . ?
C7 C12 N2 113.7(4) . . ?
C7 C12 C11 120.0 . . ?
N2 C13 C14 123.8(6) . . ?
N3 C13 N2 112.9(6) . . ?
N3 C13 C14 123.3(6) . . ?
C15 C16 H16 120.0 . . ?
C15 C16 C17 120.0 . . ?
C17 C16 H16 120.0 . . ?
C16 C15 H15 120.0 . . ?
C14 C15 C16 120.0 . . ?
C14 C15 H15 120.0 . . ?
C15 C14 C13 120.9(4) . . ?
C15 C14 C19 120.0 . . ?
C19 C14 C13 119.1(4) . . ?
C14 C19 H19 120.0 . . ?
C14 C19 C18 120.0 . . ?
C18 C19 H19 120.0 . . ?
C19 C18 H18 120.0 . . ?
C17 C18 C19 120.0 . . ?
C17 C18 H18 120.0 . . ?
C16 C17 H17 120.0 . . ?
C18 C17 C16 120.0 . . ?
C18 C17 H17 120.0 . . ?
C21 C22 H22 120.0 . . ?
C21 C22 C23 120.0 . . ?
C23 C22 H22 120.0 . . ?
C22 C21 C26 116.8(4) . . ?
C20 C21 C22 120.0 . . ?
C20 C21 C26 123.1(4) . . ?
C21 C20 N3 118.9(4) . . ?
C21 C20 C25 120.0 . . ?
C25 C20 N3 120.9(4) . . ?
C20 C25 C29 122.0(4) . . ?
C24 C25 C20 120.0 . . ?
C24 C25 C29 118.0(4) . . ?
C25 C24 H24 120.0 . . ?
C25 C24 C23 120.0 . . ?
C23 C24 H24 120.0 . . ?
C22 C23 H23 120.0 . . ?
C24 C23 C22 120.0 . . ?
C24 C23 H23 120.0 . . ?
C21 C26 H26 106.9 . . ?
C21 C26 C27 113.1(8) . . ?
C27 C26 H26 106.9 . . ?
C28 C26 C21 111.2(8) . . ?
C28 C26 H26 106.9 . . ?
C28 C26 C27 111.2(8) . . ?
C26 C27 H27A 109.5 . . ?
C26 C27 H27B 109.5 . . ?
C26 C27 H27C 109.5 . . ?
H27A C27 H27B 109.5 . . ?
H27A C27 H27C 109.5 . . ?
H27B C27 H27C 109.5 . . ?
C26 C28 H28A 109.5 . . ?
C26 C28 H28B 109.5 . . ?
C26 C28 H28C 109.5 . . ?
H28A C28 H28B 109.5 . . ?
H28A C28 H28C 109.5 . . ?
H28B C28 H28C 109.5 . . ?
C25 C29 H29 107.9 . . ?
C25 C29 C30 111.8(7) . . ?
C30 C29 H29 107.9 . . ?
C31 C29 C25 112.8(7) . . ?
C31 C29 H29 107.9 . . ?
C31 C29 C30 108.2(8) . . ?
C29 C30 H30A 109.5 . . ?
C29 C30 H30B 109.5 . . ?
C29 C30 H30C 109.5 . . ?
H30A C30 H30B 109.5 . . ?
H30A C30 H30C 109.5 . . ?
H30B C30 H30C 109.5 . . ?
C29 C31 H31A 109.5 . . ?
C29 C31 H31B 109.5 . . ?
C29 C31 H31C 109.5 . . ?
H31A C31 H31B 109.5 . . ?
H31A C31 H31C 109.5 . . ?
H31B C31 H31C 109.5 . . ?
Y1 C32 H32A 106.4 . . ?
Y1 C32 H32B 106.4 . . ?
Si1 C32 Y1 123.8(4) . . ?
Si1 C32 H32A 106.4 . . ?
Si1 C32 H32B 106.4 . . ?
H32A C32 H32B 106.4 . . ?
Si1 C33 H33A 109.5 . . ?
Si1 C33 H33B 109.5 . . ?
Si1 C33 H33C 109.5 . . ?
H33A C33 H33B 109.5 . . ?
H33A C33 H33C 109.5 . . ?
H33B C33 H33C 109.5 . . ?
Si1 C34 H34A 109.5 . . ?
Si1 C34 H34B 109.5 . . ?
Si1 C34 H34C 109.5 . . ?
H34A C34 H34B 109.5 . . ?
H34A C34 H34C 109.5 . . ?
H34B C34 H34C 109.5 . . ?
Si1 C35 H35A 109.5 . . ?
Si1 C35 H35B 109.5 . . ?
Si1 C35 H35C 109.5 . . ?
H35A C35 H35B 109.5 . . ?
H35A C35 H35C 109.5 . . ?
H35B C35 H35C 109.5 . . ?
Y1 C36 H36A 104.1 . . ?
Y1 C36 H36B 104.1 . . ?
Si2 C36 Y1 132.5(5) . . ?
Si2 C36 H36A 104.1 . . ?
Si2 C36 H36B 104.1 . . ?
H36A C36 H36B 105.5 . . ?
Si2 C37 H37A 109.5 . . ?
Si2 C37 H37B 109.5 . . ?
Si2 C37 H37C 109.5 . . ?
H37A C37 H37B 109.5 . . ?
H37A C37 H37C 109.5 . . ?
H37B C37 H37C 109.5 . . ?
Si2 C38 H38A 109.5 . . ?
Si2 C38 H38B 109.5 . . ?
Si2 C38 H38C 109.5 . . ?
H38A C38 H38B 109.5 . . ?
H38A C38 H38C 109.5 . . ?
H38B C38 H38C 109.5 . . ?
Si2 C39 H39A 109.5 . . ?
Si2 C39 H39B 109.5 . . ?
Si2 C39 H39C 109.5 . . ?
H39A C39 H39B 109.5 . . ?
H39A C39 H39C 109.5 . . ?
H39B C39 H39C 109.5 . . ?
H1AA C1A H1AB 109.4 . . ?
H1AA C1A H1AC 109.5 . . ?
H1AB C1A H1AC 109.5 . . ?
C1B C1A H1AA 104.2 . . ?
C1B C1A H1AB 105.8 . . ?
C1B C1A H1AC 118.2 . . ?
C1A C1B H1BA 109.4 . . ?
C1A C1B H1BB 109.4 . . ?
C1A C1B C1C 111(2) . . ?
H1BA C1B H1BB 108.0 . . ?
C1C C1B H1BA 109.4 . . ?
C1C C1B H1BB 109.4 . . ?
C1B C1C H1CA 109.4 . . ?
C1B C1C H1CB 109.4 . . ?
C1B C1C C1D 111(2) . . ?
H1CA C1C H1CB 108.0 . . ?
C1D C1C H1CA 109.4 . . ?
C1D C1C H1CB 109.4 . . ?
C1C C1D H1DA 109.5 . . ?
C1C C1D H1DB 109.5 . . ?
C1C C1D C1E 111(2) . . ?
H1DA C1D H1DB 108.1 . . ?
C1E C1D H1DA 109.5 . . ?
C1E C1D H1DB 109.5 . . ?
C1D C1E H1EA 109.4 . . ?
C1D C1E H1EB 109.4 . . ?
H1EA C1E H1EB 108.0 . . ?
C1F C1E C1D 111(2) . . ?
C1F C1E H1EA 109.4 . . ?
C1F C1E H1EB 109.4 . . ?
C1E C1F H1FA 114.7 . . ?
C1E C1F H1FB 113.6 . . ?
C1E C1F H1FC 99.6 . . ?
H1FA C1F H1FB 109.5 . . ?
H1FA C1F H1FC 109.5 . . ?
H1FB C1F H1FC 109.5 . . ?

loop_
_geom_bond_atom_site_label_1
_geom_bond_atom_site_label_2
_geom_bond_distance
_geom_bond_site_symmetry_2
_geom_bond_publ_flag
Y1 N2 2.385(6) . ?
Y1 N3 2.408(5) . ?
Y1 C1 2.924(8) . ?
Y1 C2 2.790(8) . ?
Y1 C3 2.855(8) . ?
Y1 C4 3.030(9) . ?
Y1 C32 2.413(8) . ?
Y1 C36 2.350(8) . ?
Si1 C32 1.828(9) . ?
Si1 C33 1.861(10) . ?
Si1 C34 1.872(10) . ?
Si1 C35 1.891(11) . ?
Si2 C36 1.836(8) . ?
Si2 C37 1.837(10) . ?
Si2 C38 1.851(10) . ?
Si2 C39 1.895(11) . ?
N1 C1 1.363(11) . ?
N1 C4 1.367(10) . ?
N1 C7 1.421(8) . ?
N2 C12 1.419(6) . ?
N2 C13 1.336(8) . ?
N3 C13 1.325(8) . ?
N3 C20 1.429(6) . ?
C1 C2 1.376(13) . ?
C1 C5 1.528(13) . ?
C2 H2 0.9800 . ?
C2 C3 1.439(14) . ?
C3 H3 0.9800 . ?
C3 C4 1.336(13) . ?
C4 C6 1.511(12) . ?
C5 H5A 0.9600 . ?
C5 H5B 0.9600 . ?
C5 H5C 0.9600 . ?
C6 H6A 0.9600 . ?
C6 H6B 0.9600 . ?
C6 H6C 0.9600 . ?
C11 H11 0.9300 . ?
C11 C10 1.3900 . ?
C11 C12 1.3900 . ?
C10 H10 0.9300 . ?
C10 C9 1.3900 . ?
C9 H9 0.9300 . ?
C9 C8 1.3900 . ?
C8 H8 0.9300 . ?
C8 C7 1.3900 . ?
C7 C12 1.3900 . ?
C13 C14 1.488(8) . ?
C16 H16 0.9300 . ?
C16 C15 1.3900 . ?
C16 C17 1.3900 . ?
C15 H15 0.9300 . ?
C15 C14 1.3900 . ?
C14 C19 1.3900 . ?
C19 H19 0.9300 . ?
C19 C18 1.3900 . ?
C18 H18 0.9300 . ?
C18 C17 1.3900 . ?
C17 H17 0.9300 . ?
C22 H22 0.9300 . ?
C22 C21 1.3900 . ?
C22 C23 1.3900 . ?
C21 C20 1.3900 . ?
C21 C26 1.521(7) . ?
C20 C25 1.3900 . ?
C25 C24 1.3900 . ?
C25 C29 1.527(9) . ?
C24 H24 0.9300 . ?
C24 C23 1.3900 . ?
C23 H23 0.9300 . ?
C26 H26 0.9800 . ?
C26 C27 1.545(13) . ?
C26 C28 1.520(13) . ?
C27 H27A 0.9600 . ?
C27 H27B 0.9600 . ?
C27 H27C 0.9600 . ?
C28 H28A 0.9600 . ?
C28 H28B 0.9600 . ?
C28 H28C 0.9600 . ?
C29 H29 0.9800 . ?
C29 C30 1.547(8) . ?
C29 C31 1.521(8) . ?
C30 H30A 0.9600 . ?
C30 H30B 0.9600 . ?
C30 H30C 0.9600 . ?
C31 H31A 0.9600 . ?
C31 H31B 0.9600 . ?
C31 H31C 0.9600 . ?
C32 H32A 0.9700 . ?
C32 H32B 0.9700 . ?
C33 H33A 0.9600 . ?
C33 H33B 0.9600 . ?
C33 H33C 0.9600 . ?
C34 H34A 0.9600 . ?
C34 H34B 0.9600 . ?
C34 H34C 0.9600 . ?
C35 H35A 0.9600 . ?
C35 H35B 0.9600 . ?
C35 H35C 0.9600 . ?
C36 H36A 0.9700 . ?
C36 H36B 0.9700 . ?
C37 H37A 0.9600 . ?
C37 H37B 0.9600 . ?
C37 H37C 0.9600 . ?
C38 H38A 0.9600 . ?
C38 H38B 0.9600 . ?
C38 H38C 0.9600 . ?
C39 H39A 0.9600 . ?
C39 H39B 0.9600 . ?
C39 H39C 0.9600 . ?
C1A H1AA 0.9603 . ?
C1A H1AB 0.9597 . ?
C1A H1AC 0.9601 . ?
C1A C1B 1.510(13) . ?
C1B H1BA 0.9700 . ?
C1B H1BB 0.9700 . ?
C1B C1C 1.515(13) . ?
C1C H1CA 0.9700 . ?
C1C H1CB 0.9700 . ?
C1C C1D 1.515(13) . ?
C1D H1DA 0.9700 . ?
C1D H1DB 0.9700 . ?
C1D C1E 1.517(13) . ?
C1E H1EA 0.9700 . ?
C1E H1EB 0.9700 . ?
C1E C1F 1.509(14) . ?
C1F H1FA 0.9601 . ?
C1F H1FB 0.9601 . ?
C1F H1FC 0.9598 . ?

loop_
_geom_torsion_atom_site_label_1
_geom_torsion_atom_site_label_2
_geom_torsion_atom_site_label_3
_geom_torsion_atom_site_label_4
_geom_torsion
_geom_torsion_site_symmetry_1
_geom_torsion_site_symmetry_2
_geom_torsion_site_symmetry_3
_geom_torsion_site_symmetry_4
_geom_torsion_publ_flag
Y1 N2 C12 C11 -150.7(4) . . . . ?
Y1 N2 C12 C7 29.8(7) . . . . ?
Y1 N2 C13 N3 1.5(6) . . . . ?
Y1 N2 C13 C14 -176.5(5) . . . . ?
Y1 N3 C13 N2 -1.4(6) . . . . ?
Y1 N3 C13 C14 176.5(5) . . . . ?
Y1 N3 C20 C21 93.1(6) . . . . ?
Y1 N3 C20 C25 -82.9(7) . . . . ?
Y1 C1 C2 C3 74.6(6) . . . . ?
Y1 C2 C3 C4 78.2(6) . . . . ?
Y1 C3 C4 N1 68.6(6) . . . . ?
Y1 C3 C4 C6 -110.9(9) . . . . ?
N1 C1 C2 Y1 -74.5(6) . . . . ?
N1 C1 C2 C3 0.1(10) . . . . ?
N1 C7 C12 N2 -3.3(6) . . . . ?
N1 C7 C12 C11 177.1(6) . . . . ?
N2 C13 C14 C15 57.6(8) . . . . ?
N2 C13 C14 C19 -120.6(6) . . . . ?
N3 C13 C14 C15 -120.2(6) . . . . ?
N3 C13 C14 C19 61.7(8) . . . . ?
N3 C20 C25 C24 175.9(5) . . . . ?
N3 C20 C25 C29 -1.0(7) . . . . ?
C1 N1 C4 Y1 64.5(5) . . . . ?
C1 N1 C4 C3 1.4(9) . . . . ?
C1 N1 C4 C6 -179.0(7) . . . . ?
C1 N1 C7 C8 83.8(8) . . . . ?
C1 N1 C7 C12 -93.3(8) . . . . ?
C1 C2 C3 Y1 -77.4(6) . . . . ?
C1 C2 C3 C4 0.8(10) . . . . ?
C2 C3 C4 Y1 -69.9(6) . . . . ?
C2 C3 C4 N1 -1.3(10) . . . . ?
C2 C3 C4 C6 179.1(8) . . . . ?
C4 N1 C1 Y1 -67.5(5) . . . . ?
C4 N1 C1 C2 -0.9(9) . . . . ?
C4 N1 C1 C5 175.9(7) . . . . ?
C4 N1 C7 C8 -109.8(7) . . . . ?
C4 N1 C7 C12 73.2(8) . . . . ?
C5 C1 C2 Y1 109.1(9) . . . . ?
C5 C1 C2 C3 -176.3(9) . . . . ?
C11 C10 C9 C8 0.0 . . . . ?
C10 C11 C12 N2 -179.6(6) . . . . ?
C10 C11 C12 C7 0.0 . . . . ?
C10 C9 C8 C7 0.0 . . . . ?
C9 C8 C7 N1 -177.0(6) . . . . ?
C9 C8 C7 C12 0.0 . . . . ?
C8 C7 C12 N2 179.6(5) . . . . ?
C8 C7 C12 C11 0.0 . . . . ?
C7 N1 C1 Y1 100.7(6) . . . . ?
C7 N1 C1 C2 167.3(6) . . . . ?
C7 N1 C1 C5 -15.9(12) . . . . ?
C7 N1 C4 Y1 -103.9(6) . . . . ?
C7 N1 C4 C3 -167.0(6) . . . . ?
C7 N1 C4 C6 12.6(11) . . . . ?
C12 N2 C13 N3 -176.2(6) . . . . ?
C12 N2 C13 C14 5.9(11) . . . . ?
C12 C11 C10 C9 0.0 . . . . ?
C13 N2 C12 C11 26.0(9) . . . . ?
C13 N2 C12 C7 -153.6(6) . . . . ?
C13 N3 C20 C21 -106.9(6) . . . . ?
C13 N3 C20 C25 77.2(7) . . . . ?
C13 C14 C19 C18 178.1(5) . . . . ?
C16 C15 C14 C13 -178.1(5) . . . . ?
C16 C15 C14 C19 0.0 . . . . ?
C15 C16 C17 C18 0.0 . . . . ?
C15 C14 C19 C18 0.0 . . . . ?
C14 C19 C18 C17 0.0 . . . . ?
C19 C18 C17 C16 0.0 . . . . ?
C17 C16 C15 C14 0.0 . . . . ?
C22 C21 C20 N3 -176.0(5) . . . . ?
C22 C21 C20 C25 0.0 . . . . ?
C22 C21 C26 C27 -52.6(8) . . . . ?
C22 C21 C26 C28 73.4(8) . . . . ?
C21 C22 C23 C24 0.0 . . . . ?
C21 C20 C25 C24 0.0 . . . . ?
C21 C20 C25 C29 -176.9(6) . . . . ?
C20 N3 C13 N2 -169.0(5) . . . . ?
C20 N3 C13 C14 9.0(10) . . . . ?
C20 C21 C26 C27 131.1(6) . . . . ?
C20 C21 C26 C28 -102.9(8) . . . . ?
C20 C25 C24 C23 0.0 . . . . ?
C20 C25 C29 C30 -126.2(7) . . . . ?
C20 C25 C29 C31 111.5(7) . . . . ?
C25 C24 C23 C22 0.0 . . . . ?
C24 C25 C29 C30 56.8(8) . . . . ?
C24 C25 C29 C31 -65.4(8) . . . . ?
C23 C22 C21 C20 0.0 . . . . ?
C23 C22 C21 C26 -176.4(6) . . . . ?
C26 C21 C20 N3 0.2(7) . . . . ?
C26 C21 C20 C25 176.2(6) . . . . ?
C29 C25 C24 C23 177.0(6) . . . . ?
C33 Si1 C32 Y1 71.6(7) . . . . ?
C34 Si1 C32 Y1 -167.1(6) . . . . ?
C35 Si1 C32 Y1 -46.8(7) . . . . ?
C37 Si2 C36 Y1 -113.2(7) . . . . ?
C38 Si2 C36 Y1 6.7(8) . . . . ?
C39 Si2 C36 Y1 126.1(8) . . . . ?
C1A C1B C1C C1D -90(5) . . . . ?
C1B C1C C1D C1E -63(4) . . . . ?
C1C C1D C1E C1F -142(5) . . . . ?
